data_8000012
loop_
_publ_author_name
'Yue-Zhi Cui'
'Qi Fang'
'Gang Xue'
'Gui-Bao Xu'
'Lei Yin'
'Wen-Tao Yu'

_publ_section_title
;
 Cooperative Enhancement of Two-photon Absorption of Multibranched
 Compounds with Vinylenes Attaching to the s-Triazine Core
;
_journal_issue 5
_journal_name_full 'Chemistry Letters'
_journal_page_first 644
_journal_paper_doi 10.1246/cl.2005.644
_journal_volume 34
_journal_year 2005
_chemical_formula_moiety 'C30 H35 N5'
_chemical_formula_sum 'C30 H35 N5'
_chemical_formula_weight 465.63
_space_group_IT_number 14
_symmetry_cell_setting monoclinic
_symmetry_space_group_name_Hall '-P 2ybc'
_symmetry_space_group_name_H-M 'P 1 21/c 1'
_atom_sites_solution_hydrogens geom
_atom_sites_solution_primary direct
_atom_sites_solution_secondary difmap
_audit_creation_method SHELXL-97
_cell_angle_alpha 90.00
_cell_angle_beta 97.508(9)
_cell_angle_gamma 90.00
_cell_formula_units_Z 4
_cell_length_a 15.3630(16)
_cell_length_b 9.2689(11)
_cell_length_c 18.785(3)
_cell_measurement_reflns_used 38
_cell_measurement_temperature 293(2)
_cell_measurement_theta_max 12.226
_cell_measurement_theta_min 4.777
_cell_volume 2652.0(5)
_computing_cell_refinement 'Bruker xscan(Bruker,1996)'
_computing_data_collection 'Bruker xscan(Bruker,1996)'
_computing_data_reduction 'Bruker xscan(Bruker,1996)'
_computing_molecular_graphics 'Bruker SHELXtl(Bruker,1997)'
_computing_structure_refinement 'Bruker SHELXtl(Bruker,1997)'
_computing_structure_solution 'Bruker SHELXtl(Bruker,1997)'
_diffrn_ambient_temperature 293(2)
_diffrn_measured_fraction_theta_full 0.998
_diffrn_measured_fraction_theta_max 0.998
_diffrn_measurement_device_type 'Bruker P4'
_diffrn_measurement_method \w
_diffrn_radiation_monochromator graphite
_diffrn_radiation_source 'fine-focus sealed tube'
_diffrn_radiation_type MoK\a
_diffrn_radiation_wavelength 0.71073
_diffrn_reflns_av_R_equivalents 0.0287
_diffrn_reflns_av_sigmaI/netI 0.1012
_diffrn_reflns_limit_h_max 1
_diffrn_reflns_limit_h_min -18
_diffrn_reflns_limit_k_max 11
_diffrn_reflns_limit_k_min -1
_diffrn_reflns_limit_l_max 22
_diffrn_reflns_limit_l_min -22
_diffrn_reflns_number 5911
_diffrn_reflns_theta_full 24.99
_diffrn_reflns_theta_max 24.99
_diffrn_reflns_theta_min 2.19
_diffrn_standards_decay_% 1
_diffrn_standards_interval_count 97
_diffrn_standards_number 3
_exptl_absorpt_coefficient_mu 0.070
_exptl_absorpt_correction_T_max 0.27821
_exptl_absorpt_correction_T_min 0.26182
_exptl_absorpt_correction_type psi-scan
_exptl_absorpt_process_details 'Bruker xscan(Bruker,1996)'
_exptl_crystal_colour Orange
_exptl_crystal_density_diffrn 1.166
_exptl_crystal_density_method 'not measured'
_exptl_crystal_description Prism
_exptl_crystal_F_000 1000
_exptl_crystal_size_max 0.62
_exptl_crystal_size_mid 0.42
_exptl_crystal_size_min 0.22
_refine_diff_density_max 0.244
_refine_diff_density_min -0.214
_refine_diff_density_rms 0.046
_refine_ls_extinction_method none
_refine_ls_goodness_of_fit_ref 1.017
_refine_ls_hydrogen_treatment mixed
_refine_ls_matrix_type full
_refine_ls_number_parameters 316
_refine_ls_number_reflns 4651
_refine_ls_number_restraints 26
_refine_ls_restrained_S_all 1.067
_refine_ls_R_factor_all 0.3181
_refine_ls_R_factor_gt 0.1025
_refine_ls_shift/su_max 0.000
_refine_ls_shift/su_mean 0.000
_refine_ls_structure_factor_coef Fsqd
_refine_ls_weighting_details 'calc w=1/[\s^2^(Fo^2^)+(0.1000P)^2^+0.0000P] where P=(Fo^2^+2Fc^2^)/3'
_refine_ls_weighting_scheme calc
_refine_ls_wR_factor_gt 0.2274
_refine_ls_wR_factor_ref 0.3128
_reflns_number_gt 1028
_reflns_number_total 4651
_reflns_threshold_expression >2sigma(I)
_cod_depositor_comments
;
The following automatic conversions were performed:
'_symmetry_cell_setting' value 'Monoclinic' changed to 'monoclinic'
according to '/home/saulius/struct/CIF-dictionaries/cif_core.dic'
dictionary named 'cif_core.dic' version 2.4.1 from
2010-06-29.

'_exptl_absorpt_correction_type' value 'Psi-scan' changed to
'psi-scan' according to
'/home/saulius/struct/CIF-dictionaries/cif_core.dic' dictionary named
'cif_core.dic' version 2.4.1 from 2010-06-29.

Automatic conversion script
Id: cif_fix_enum 1527 2010-12-29 10:47:43Z saulius 
;
_cod_original_sg_symbol_H-M P2(1)/c
_cod_database_code 8000012

loop_
_symmetry_equiv_pos_as_xyz
'x, y, z'
'-x, y+1/2, -z+1/2'
'-x, -y, -z'
'x, -y-1/2, z-1/2'

loop_
_atom_site_label
_atom_site_type_symbol
_atom_site_fract_x
_atom_site_fract_y
_atom_site_fract_z
_atom_site_U_iso_or_equiv
_atom_site_adp_type
_atom_site_occupancy
_atom_site_symmetry_multiplicity
_atom_site_calc_flag
_atom_site_refinement_flags
N1 N -0.0263(5) 0.2093(8) -0.4226(4) 0.138(3) Uani 1 1 d .
N2 N 0.2523(5) 0.0905(9) 0.0174(6) 0.130(3) Uani 1 1 d .
N3 N 0.2908(6) 0.3214(10) -0.0229(4) 0.121(2) Uani 1 1 d .
N4 N 0.3597(5) 0.2320(11) 0.0903(4) 0.123(2) Uani 1 1 d .
N5 N 0.6313(5) 1.0267(10) 0.1732(4) 0.139(2) Uani 1 1 d .
C21 C 0.4947(5) 0.7504(13) 0.0718(4) 0.123(3) Uani 1 1 d .
H21A H 0.4642 0.7386 0.0261 0.148 Uiso 1 1 calc R
C22 C 0.5397(6) 0.8783(11) 0.0888(4) 0.120(3) Uani 1 1 d .
H22A H 0.5378 0.9517 0.0549 0.143 Uiso 1 1 calc R
C23 C 0.5873(5) 0.8974(11) 0.1560(5) 0.106(2) Uani 1 1 d .
C24 C 0.5867(5) 0.7886(12) 0.2052(4) 0.113(3) Uani 1 1 d .
H24A H 0.6168 0.8003 0.2511 0.136 Uiso 1 1 calc R
C25 C 0.5425(6) 0.6628(10) 0.1876(4) 0.117(3) Uani 1 1 d .
H25A H 0.5452 0.5899 0.2218 0.140 Uiso 1 1 calc R
C26 C 0.6935(6) 1.0374(10) 0.2392(5) 0.164(3) Uani 1 1 d .
H26A H 0.7250 0.9471 0.2477 0.197 Uiso 1 1 calc R
H26B H 0.6619 1.0558 0.2797 0.197 Uiso 1 1 calc R
C27 C 0.7574(9) 1.1578(16) 0.2322(7) 0.240(6) Uani 1 1 d DU
H27A H 0.7885 1.1767 0.2797 0.289 Uiso 1 1 calc R
H27B H 0.8004 1.1228 0.2029 0.289 Uiso 1 1 calc R
C28 C 0.7244(9) 1.2948(12) 0.2023(6) 0.185(4) Uani 1 1 d D
H28A H 0.6967 1.3465 0.2382 0.222 Uiso 1 1 calc R
H28B H 0.7734 1.3525 0.1908 0.222 Uiso 1 1 calc R
C29 C 0.6613(8) 1.2772(13) 0.1378(7) 0.198(4) Uani 1 1 d D
H29A H 0.6260 1.3641 0.1307 0.237 Uiso 1 1 calc R
H29B H 0.6931 1.2668 0.0968 0.237 Uiso 1 1 calc R
C30 C 0.6043(8) 1.1569(15) 0.1399(5) 0.212(5) Uani 1 1 d D
H30A H 0.5545 1.1903 0.1623 0.254 Uiso 1 1 calc R
H30B H 0.5821 1.1341 0.0905 0.254 Uiso 1 1 calc R
C1 C -0.1030(7) 0.1275(12) -0.4314(5) 0.188(4) Uani 1 1 d D
H1A H -0.1409 0.1641 -0.3981 0.226 Uiso 1 1 calc R
H1B H -0.0875 0.0294 -0.4169 0.226 Uiso 1 1 calc R
C2 C -0.1542(7) 0.1212(14) -0.5016(7) 0.234(5) Uani 1 1 d DU
H2A H -0.1567 0.0205 -0.5156 0.281 Uiso 1 1 calc R
H2B H -0.2135 0.1490 -0.4952 0.281 Uiso 1 1 calc R
C3 C -0.1328(7) 0.1987(14) -0.5608(6) 0.197(5) Uani 1 1 d D
H3A H -0.1812 0.2632 -0.5765 0.236 Uiso 1 1 calc R
H3B H -0.1284 0.1308 -0.5994 0.236 Uiso 1 1 calc R
C4 C -0.0549(9) 0.2814(13) -0.5511(6) 0.233(6) Uani 1 1 d D
H4A H -0.0703 0.3800 -0.5647 0.280 Uiso 1 1 calc R
H4B H -0.0169 0.2460 -0.5846 0.280 Uiso 1 1 calc R
C5 C -0.0042(6) 0.2849(11) -0.4806(6) 0.177(4) Uani 1 1 d U
H5A H 0.0548 0.2551 -0.4869 0.213 Uiso 1 1 calc R
H5B H -0.0003 0.3855 -0.4662 0.213 Uiso 1 1 calc R
C6 C 0.0220(6) 0.2146(11) -0.3553(5) 0.115(3) Uani 1 1 d .
C7 C 0.0858(7) 0.3184(10) -0.3428(6) 0.138(3) Uani 1 1 d .
H7A H 0.0961 0.3813 -0.3794 0.166 Uiso 1 1 calc R
C8 C 0.1336(6) 0.3292(10) -0.2774(8) 0.150(3) Uani 1 1 d .
H8A H 0.1761 0.4010 -0.2696 0.179 Uiso 1 1 calc R
C9 C 0.1217(7) 0.2379(14) -0.2218(6) 0.127(3) Uani 1 1 d D
C10 C 0.0573(7) 0.1337(10) -0.2363(5) 0.124(3) Uani 1 1 d .
H10A H 0.0465 0.0699 -0.2003 0.149 Uiso 1 1 calc R
C11 C 0.0101(5) 0.1232(10) -0.3017(6) 0.127(3) Uani 1 1 d .
H11A H -0.0319 0.0508 -0.3101 0.153 Uiso 1 1 calc R
C12 C 0.1809(6) 0.2610(9) -0.1506(6) 0.134(3) Uani 1 1 d D
H12A H 0.2167 0.3423 -0.1458 0.161 Uiso 1 1 calc R
C13 C 0.1837(6) 0.1732(9) -0.0969(6) 0.131(3) Uani 1 1 d D
H13A H 0.1459 0.0945 -0.0997 0.157 Uiso 1 1 calc R
C14 C 0.2484(6) 0.1973(16) -0.0290(6) 0.127(3) Uani 1 1 d D
C15 C 0.3109(7) 0.1127(13) 0.0766(5) 0.116(3) Uani 1 1 d .
C16 C 0.3464(6) 0.3348(13) 0.0386(7) 0.120(3) Uani 1 1 d .
C17 C 0.3184(5) -0.0094(9) 0.1283(4) 0.147(3) Uani 1 1 d .
H17A H 0.2792 -0.0853 0.1101 0.220 Uiso 1 1 calc R
H17B H 0.3033 0.0231 0.1736 0.220 Uiso 1 1 calc R
H17C H 0.3776 -0.0450 0.1346 0.220 Uiso 1 1 calc R
C18 C 0.3957(7) 0.4746(13) 0.0491(5) 0.136(3) Uani 1 1 d .
H18A H 0.3891 0.5433 0.0127 0.163 Uiso 1 1 calc R
C19 C 0.4453(6) 0.5006(12) 0.1056(5) 0.123(3) Uani 1 1 d .
H19A H 0.4524 0.4287 0.1403 0.148 Uiso 1 1 calc R
C20 C 0.4943(5) 0.6391(12) 0.1218(5) 0.108(3) Uani 1 1 d .

loop_
_atom_site_aniso_label
_atom_site_aniso_U_11
_atom_site_aniso_U_22
_atom_site_aniso_U_33
_atom_site_aniso_U_23
_atom_site_aniso_U_13
_atom_site_aniso_U_12
N1 0.114(6) 0.173(7) 0.128(6) 0.047(5) 0.014(5) -0.039(5)
N2 0.125(6) 0.139(7) 0.128(6) 0.000(6) 0.029(6) -0.012(6)
N3 0.109(5) 0.143(7) 0.113(6) -0.005(5) 0.019(5) 0.005(5)
N4 0.112(6) 0.146(7) 0.114(6) -0.012(6) 0.026(4) -0.017(6)
N5 0.147(6) 0.103(6) 0.154(7) -0.003(6) -0.027(5) 0.013(6)
C21 0.116(7) 0.165(9) 0.085(6) -0.018(7) 0.005(5) 0.000(7)
C22 0.129(7) 0.148(9) 0.078(6) 0.013(6) -0.001(5) -0.003(6)
C23 0.112(6) 0.097(7) 0.111(7) 0.000(7) 0.020(6) 0.002(6)
C24 0.119(7) 0.117(7) 0.099(6) -0.006(7) 0.000(5) 0.004(6)
C25 0.135(7) 0.118(8) 0.096(6) 0.008(6) 0.010(5) 0.010(6)
C26 0.141(7) 0.178(10) 0.171(8) 0.039(7) 0.007(7) -0.033(8)
C27 0.238(9) 0.215(9) 0.247(9) -0.009(8) -0.050(8) -0.022(9)
C28 0.236(13) 0.168(11) 0.154(9) -0.025(8) 0.033(8) -0.056(10)
C29 0.202(12) 0.132(10) 0.246(13) -0.012(10) -0.015(10) -0.021(9)
C30 0.256(14) 0.153(10) 0.205(10) 0.064(9) -0.051(9) -0.060(12)
C1 0.121(7) 0.299(13) 0.138(8) -0.008(8) -0.005(6) -0.030(9)
C2 0.206(9) 0.286(10) 0.204(8) 0.036(8) 0.003(8) -0.069(8)
C3 0.153(9) 0.264(14) 0.159(9) 0.018(10) -0.033(8) -0.013(10)
C4 0.245(13) 0.290(14) 0.140(9) 0.061(9) -0.062(9) -0.078(12)
C5 0.191(8) 0.187(7) 0.149(6) 0.006(6) 0.008(7) -0.055(7)
C6 0.105(7) 0.141(8) 0.095(7) -0.005(7) -0.007(6) -0.013(6)
C7 0.148(8) 0.140(8) 0.120(8) 0.015(6) -0.010(6) -0.029(7)
C8 0.148(9) 0.135(9) 0.163(9) -0.006(8) 0.012(8) -0.034(7)
C9 0.115(8) 0.150(10) 0.114(8) -0.023(7) 0.005(7) 0.016(7)
C10 0.128(7) 0.140(8) 0.106(7) 0.007(6) 0.020(6) -0.010(7)
C11 0.123(7) 0.160(8) 0.100(6) 0.020(7) 0.015(6) -0.027(6)
C12 0.147(8) 0.114(7) 0.152(8) 0.005(7) 0.055(7) 0.016(7)
C13 0.124(7) 0.119(7) 0.158(8) 0.013(7) 0.046(7) -0.007(6)
C14 0.094(7) 0.154(11) 0.137(10) -0.052(9) 0.028(7) -0.016(8)
C15 0.092(6) 0.154(10) 0.104(7) -0.017(7) 0.019(6) 0.005(7)
C16 0.099(7) 0.138(10) 0.128(8) -0.035(8) 0.028(7) 0.002(7)
C17 0.143(7) 0.159(8) 0.137(6) 0.041(6) 0.016(5) -0.005(6)
C18 0.122(7) 0.158(10) 0.131(8) -0.012(7) 0.026(6) 0.028(7)
C19 0.102(6) 0.163(10) 0.101(6) -0.008(7) 0.004(5) 0.019(7)
C20 0.101(6) 0.137(8) 0.088(6) -0.002(7) 0.018(6) 0.013(6)

loop_
_atom_type_symbol
_atom_type_description
_atom_type_scat_dispersion_real
_atom_type_scat_dispersion_imag
_atom_type_scat_source
C C 0.0033 0.0016 'International Tables Vol C Tables 4.2.6.8 and 6.1.1.4'
H H 0.0000 0.0000 'International Tables Vol C Tables 4.2.6.8 and 6.1.1.4'
N N 0.0061 0.0033 'International Tables Vol C Tables 4.2.6.8 and 6.1.1.4'

loop_
_geom_angle_atom_site_label_1
_geom_angle_atom_site_label_2
_geom_angle_atom_site_label_3
_geom_angle
C5 N1 C6 123.3(9)
C5 N1 C1 118.5(9)
C6 N1 C1 118.2(9)
C14 N2 C15 113.4(9)
C14 N3 C16 113.8(9)
C15 N4 C16 114.4(9)
C23 N5 C30 122.2(9)
C23 N5 C26 119.8(9)
C30 N5 C26 116.2(8)
C22 C21 C20 121.6(8)
C22 C21 H21A 119.2
C20 C21 H21A 119.2
C23 C22 C21 120.4(8)
C23 C22 H22A 119.8
C21 C22 H22A 119.8
C24 C23 C22 118.2(9)
C24 C23 N5 121.5(9)
C22 C23 N5 120.2(10)
C25 C24 C23 120.7(8)
C25 C24 H24A 119.6
C23 C24 H24A 119.6
C24 C25 C20 123.1(9)
C24 C25 H25A 118.4
C20 C25 H25A 118.4
N5 C26 C27 109.7(8)
N5 C26 H26A 109.7
C27 C26 H26A 109.7
N5 C26 H26B 109.7
C27 C26 H26B 109.7
H26A C26 H26B 108.2
C28 C27 C26 118.9(10)
C28 C27 H27A 107.6
C26 C27 H27A 107.6
C28 C27 H27B 107.6
C26 C27 H27B 107.6
H27A C27 H27B 107.0
C29 C28 C27 112.6(10)
C29 C28 H28A 109.1
C27 C28 H28A 109.1
C29 C28 H28B 109.1
C27 C28 H28B 109.1
H28A C28 H28B 107.8
C30 C29 C28 114.2(10)
C30 C29 H29A 108.7
C28 C29 H29A 108.7
C30 C29 H29B 108.7
C28 C29 H29B 108.7
H29A C29 H29B 107.6
N5 C30 C29 122.9(10)
N5 C30 H30A 106.6
C29 C30 H30A 106.6
N5 C30 H30B 106.6
C29 C30 H30B 106.6
H30A C30 H30B 106.6
N1 C1 C2 118.7(9)
N1 C1 H1A 107.6
C2 C1 H1A 107.6
N1 C1 H1B 107.6
C2 C1 H1B 107.6
H1A C1 H1B 107.1
C3 C2 C1 123.3(10)
C3 C2 H2A 106.5
C1 C2 H2A 106.5
C3 C2 H2B 106.5
C1 C2 H2B 106.5
H2A C2 H2B 106.5
C2 C3 C4 117.4(11)
C2 C3 H3A 108.0
C4 C3 H3A 108.0
C2 C3 H3B 108.0
C4 C3 H3B 108.0
H3A C3 H3B 107.2
C3 C4 C5 118.4(10)
C3 C4 H4A 107.7
C5 C4 H4A 107.7
C3 C4 H4B 107.7
C5 C4 H4B 107.7
H4A C4 H4B 107.1
N1 C5 C4 123.7(9)
N1 C5 H5A 106.4
C4 C5 H5A 106.4
N1 C5 H5B 106.4
C4 C5 H5B 106.4
H5A C5 H5B 106.5
C11 C6 C7 118.5(8)
C11 C6 N1 123.6(11)
C7 C6 N1 117.9(11)
C8 C7 C6 120.0(9)
C8 C7 H7A 120.0
C6 C7 H7A 120.0
C7 C8 C9 122.3(10)
C7 C8 H8A 118.8
C9 C8 H8A 118.8
C8 C9 C10 116.3(9)
C8 C9 C12 117.0(12)
C10 C9 C12 126.6(12)
C11 C10 C9 121.0(9)
C11 C10 H10A 119.5
C9 C10 H10A 119.5
C6 C11 C10 121.9(9)
C6 C11 H11A 119.1
C10 C11 H11A 119.1
C13 C12 C9 123.3(10)
C13 C12 H12A 118.3
C9 C12 H12A 118.3
C12 C13 C14 120.8(10)
C12 C13 H13A 119.6
C14 C13 H13A 119.6
N2 C14 N3 128.3(10)
N2 C14 C13 114.3(12)
N3 C14 C13 117.3(13)
N4 C15 N2 125.4(9)
N4 C15 C17 120.6(11)
N2 C15 C17 114.0(12)
N3 C16 N4 124.6(10)
N3 C16 C18 116.4(13)
N4 C16 C18 119.0(11)
C15 C17 H17A 109.5
C15 C17 H17B 109.5
H17A C17 H17B 109.5
C15 C17 H17C 109.5
H17A C17 H17C 109.5
H17B C17 H17C 109.5
C19 C18 C16 121.4(11)
C19 C18 H18A 119.3
C16 C18 H18A 119.3
C18 C19 C20 125.0(10)
C18 C19 H19A 117.5
C20 C19 H19A 117.5
C25 C20 C21 115.9(9)
C25 C20 C19 121.2(10)
C21 C20 C19 122.9(9)

loop_
_geom_bond_atom_site_label_1
_geom_bond_atom_site_label_2
_geom_bond_distance
N1 C5 1.374(9)
N1 C6 1.381(8)
N1 C1 1.393(9)
N2 C14 1.315(11)
N2 C15 1.353(9)
N3 C14 1.319(10)
N3 C16 1.350(9)
N4 C15 1.341(10)
N4 C16 1.358(10)
N5 C23 1.394(9)
N5 C30 1.396(10)
N5 C26 1.467(9)
C21 C22 1.388(9)
C21 C20 1.395(9)
C21 H21A 0.9300
C22 C23 1.384(8)
C22 H22A 0.9300
C23 C24 1.369(9)
C24 C25 1.368(9)
C24 H24A 0.9300
C25 C20 1.374(9)
C25 H25A 0.9300
C26 C27 1.503(12)
C26 H26A 0.9700
C26 H26B 0.9700
C27 C28 1.452(10)
C27 H27A 0.9700
C27 H27B 0.9700
C28 C29 1.460(11)
C28 H28A 0.9700
C28 H28B 0.9700
C29 C30 1.421(10)
C29 H29A 0.9700
C29 H29B 0.9700
C30 H30A 0.9700
C30 H30B 0.9700
C1 C2 1.445(9)
C1 H1A 0.9700
C1 H1B 0.9700
C2 C3 1.398(10)
C2 H2A 0.9700
C2 H2B 0.9700
C3 C4 1.412(10)
C3 H3A 0.9700
C3 H3B 0.9700
C4 C5 1.447(10)
C4 H4A 0.9700
C4 H4B 0.9700
C5 H5A 0.9700
C5 H5B 0.9700
C6 C11 1.346(9)
C6 C7 1.372(9)
C7 C8 1.351(10)
C7 H7A 0.9300
C8 C9 1.374(10)
C8 H8A 0.9300
C9 C10 1.384(10)
C9 C12 1.530(10)
C10 C11 1.346(8)
C10 H10A 0.9300
C11 H11A 0.9300
C12 C13 1.292(7)
C12 H12A 0.9300
C13 C14 1.529(10)
C13 H13A 0.9300
C15 C17 1.486(9)
C16 C18 1.501(11)
C17 H17A 0.9600
C17 H17B 0.9600
C17 H17C 0.9600
C18 C19 1.245(8)
C18 H18A 0.9300
C19 C20 1.499(10)
C19 H19A 0.9300

loop_
_cod_related_entry_id
_cod_related_entry_database
_cod_related_entry_code
1 ChemSpider 21184034
